data_2009432
loop_
_publ_author_name
'Nemoto, Takashi'
'Ono, Taizo'
'Uchida, Akira'
'Ohashi, Yuji'
'Yamamoto, Gaku'

_publ_section_title
;
 Structures of
 <i>ap</i>-8-bromo-1,4-dimethyl-9-(2-methylbenzyl)triptycene and
 <i>sc</i>*(9<i>S</i>*)-8-bromo-1,4-dimethyl-9-(2-methylbenzyl)triptycene
;
_journal_issue 2
_journal_name_full 'Acta Crystallographica Section C'
_journal_page_first 297
_journal_page_last 300
_journal_paper_doi 10.1107/S0108270193008467
_journal_volume 50
_journal_year 1994
_chemical_formula_moiety 'C30 H25 Br'
_chemical_formula_sum 'C30 H25 Br'
_chemical_formula_weight 465.43
_chemical_name_common
;
sc*(9S*)-8-bromo-1,4-dimethyl-9-(2-methylbenzyl)triptycene
;
_chemical_name_systematic
;
sc*(9S*)-8-bromo-1,4-dimethyl-9-(2-methylbenzyl)-9,10-dihydro-9,10[1',2']-
benzenoanthracene
;
_space_group_IT_number 88
_symmetry_cell_setting tetragonal
_symmetry_space_group_name_Hall '-I 4ad'
_symmetry_space_group_name_H-M 'I 41/a :2'
_cell_angle_alpha 90
_cell_angle_beta 90
_cell_angle_gamma 90
_cell_formula_units_Z 16
_cell_length_a 27.746(2)
_cell_length_b 27.746(2)
_cell_length_c 11.817(3)
_cell_measurement_reflns_used 25
_cell_measurement_temperature 296
_cell_measurement_theta_max 14.85
_cell_measurement_theta_min 12.47
_cell_volume 9097(2)
_computing_molecular_graphics 'ORTEPII (Johnson, 1976)'
_computing_structure_refinement 'TEXSAN (Molecular Structure Corporation, 1985)'
_computing_structure_solution 'TEXSAN (Molecular Structure Corporation, 1985)'
_diffrn_ambient_temperature 296
_diffrn_measurement_device 'RIGAKU AFC-5R'
_diffrn_measurement_method '\w scan'
_diffrn_radiation_monochromator graphite
_diffrn_radiation_source 'rotating anode x-ray tube'
_diffrn_radiation_type 'Mo K\a'
_diffrn_radiation_wavelength 0.71069
_diffrn_reflns_limit_h_max 36
_diffrn_reflns_limit_h_min 0
_diffrn_reflns_limit_k_max 36
_diffrn_reflns_limit_k_min 0
_diffrn_reflns_limit_l_max 15
_diffrn_reflns_limit_l_min 0
_diffrn_reflns_number 5706
_diffrn_reflns_theta_max 27.5
_diffrn_reflns_theta_min 1.5
_diffrn_standards_decay_% 0
_diffrn_standards_interval_count 100
_diffrn_standards_number 3
_exptl_absorpt_coefficient_mu 1.80
_exptl_absorpt_correction_type none
_exptl_crystal_colour colorless
_exptl_crystal_density_diffrn 1.36
_exptl_crystal_density_meas 1.36
_exptl_crystal_density_method 'flotation method  (C~6~H~12~/CCl~4~)'
_exptl_crystal_description cubic
_exptl_crystal_F_000 3840
_exptl_crystal_size_max 0.30
_exptl_crystal_size_mid 0.30
_exptl_crystal_size_min 0.25
_refine_diff_density_max 1.03
_refine_diff_density_min -0.54
_refine_ls_extinction_method none
_refine_ls_goodness_of_fit_obs 1.68
_refine_ls_hydrogen_treatment
;
 The H atoms were refined with fixed isotropic temperature
 factor except those of the Me groups, whose positions
 were obtained geometrically and not refined.
;
_refine_ls_matrix_type 'block matrix'
_refine_ls_number_constraints 0
_refine_ls_number_parameters 328
_refine_ls_number_reflns 2011
_refine_ls_number_restraints 0
_refine_ls_R_factor_obs 0.083
_refine_ls_shift/esd_max 0.07
_refine_ls_weighting_details 'w = 1/[\s^2^(F) + 0.0034F^2^]'
_refine_ls_weighting_scheme calc
_refine_ls_wR_factor_obs 0.063
_reflns_number_observed 2011
_reflns_number_total 5482
_reflns_observed_criterion >3sigma(F)
_cod_data_source_file as1064.cif
_cod_data_source_block BMSC
_cod_depositor_comments
;
 Adding proper _atom_site_type_symbol data item values instead of
 the placeholder ones ('?').

 Antanas Vaitkus,
 2017-01-15

The following automatic conversions were performed:

'_refine_ls_weighting_scheme' value '1/[\s^2^(F) + 0.0034F^2^]' was
changed to 'calc'. New tag '_refine_ls_weighting_details' was
created. The value of the new tag was set to 'w = 1/[\s^2^(F) +
0.0034F^2^]'.

Automatic conversion script
Id: cif_fix_values 3143 2015-03-26 13:38:13Z robertas 
;
_cod_original_sg_symbol_H-M 'I 41/a'
_cod_database_code 2009432

loop_
_symmetry_equiv_pos_as_xyz
+x,+y,+z
-x,+1/2-y,+z
+3/4-y,+1/4+x,+1/4+z
+1/4+y,+1/4-x,+1/4+z
+1/2+x,+1/2+y,+1/2+z
+1/2-x,-y,+1/2+z
+1/4-y,+3/4+x,+3/4+z
+3/4+y,+3/4-x,+3/4+z
-x,-y,-z
+x,-1/2+y,-z
-3/4+y,-1/4-x,-1/4-z
-1/4-y,-1/4+x,-1/4-z
-1/2-x,-1/2-y,-1/2-z
-1/2+x,+y,-1/2-z
-1/4+y,-3/4-x,-3/4-z
-3/4-y,-3/4+x,-3/4-z

loop_
_atom_site_aniso_label
_atom_site_aniso_U_11
_atom_site_aniso_U_22
_atom_site_aniso_U_33
_atom_site_aniso_U_12
_atom_site_aniso_U_13
_atom_site_aniso_U_23
Br1 0.0609(8) 0.0632(8) 0.0575(7) 0.0041(6) -0.0188(7) -0.0062(7)
C1 0.044(7) 0.058(8) 0.043(7) 0.030(6) 0.013(6) 0.016(6)
C2 0.041(8) 0.076(10) 0.063(9) 0.027(8) 0.023(7) 0.019(8)
C3 0.076(10) 0.058(9) 0.048(8) 0.016(8) 0.022(7) -0.002(6)
C4 0.071(9) 0.037(7) 0.043(7) -0.002(6) 0.016(6) -0.004(6)
C5 0.063(9) 0.043(8) 0.041(7) 0.003(6) 0.011(7) -0.003(6)
C6 0.072(10) 0.051(8) 0.068(11) 0.017(7) 0.031(8) 0.025(8)
C7 0.070(9) 0.045(7) 0.047(8) 0.012(6) 0.004(7) 0.001(6)
C8 0.044(7) 0.033(6) 0.057(8) 0.011(5) 0.001(6) 0.003(6)
C9 0.023(5) 0.029(6) 0.034(6) 0.005(4) 0.006(5) -0.001(5)
C10 0.038(8) 0.041(8) 0.062(8) -0.004(5) 0.006(6) -0.010(6)
C11 0.032(6) 0.047(7) 0.029(6) 0.011(5) 0.002(5) -0.015(5)
C12 0.029(6) 0.035(6) 0.038(7) 0.013(5) 0.000(5) -0.016(5)
C13 0.042(7) 0.038(7) 0.042(7) 0.025(5) 0.003(6) 0.001(6)
C14 0.057(8) 0.070(9) 0.042(8) 0.021(8) 0.004(7) 0.003(7)
C15 0.049(8) 0.093(10) 0.034(8) 0.024(8) -0.018(6) -0.014(7)
C16 0.043(8) 0.080(10) 0.033(7) -0.008(6) -0.004(6) -0.018(7)
C17 0.047(7) 0.033(6) 0.029(6) 0.010(5) 0.008(5) 0.008(5)
C18 0.048(7) 0.034(7) 0.026(6) 0.008(5) 0.004(5) 0.001(5)
C19 0.042(7) 0.031(6) 0.033(7) 0.005(5) 0.011(5) 0.000(5)
C20 0.042(7) 0.027(6) 0.030(6) -0.002(5) 0.008(5) -0.003(5)
C21 0.122(11) 0.030(7) 0.084(10) -0.009(7) 0.039(9) -0.019(7)
C22 0.023(6) 0.056(7) 0.071(8) 0.004(5) 0.004(6) -0.003(6)
C23 0.036(6) 0.042(7) 0.049(8) -0.012(5) 0.001(6) 0.008(6)
C24 0.046(7) 0.029(6) 0.034(6) 0.001(5) -0.005(5) 0.001(5)
C25 0.053(8) 0.043(7) 0.068(9) -0.006(6) -0.016(7) 0.003(7)
C26 0.070(11) 0.050(9) 0.080(10) -0.012(7) -0.028(8) -0.001(8)
C27 0.100(12) 0.037(8) 0.065(9) 0.008(8) -0.027(9) -0.011(7)
C28 0.069(9) 0.050(8) 0.040(7) 0.024(8) -0.012(7) -0.002(6)
C29 0.034(7) 0.036(7) 0.038(7) -0.004(5) 0.004(5) 0.005(5)
C30 0.060(8) 0.059(8) 0.125(11) -0.021(6) -0.015(9) 0.005(8)

loop_
_atom_site_label
_atom_site_fract_x
_atom_site_fract_y
_atom_site_fract_z
_atom_site_U_iso_or_equiv
_atom_site_thermal_displace_type
_atom_site_calc_flag
_atom_site_calc_attached_atom
_atom_site_occupancy
_atom_site_type_symbol
Br1 0.27760(4) 0.18533(4) -0.23887(10) 0.0606 Uani ? ? 1.0000 Br
C1 0.2462(4) 0.2719(4) 0.0990(8) 0.0482 Uani ? ? 1.0000 C
C2 0.2365(4) 0.3205(5) 0.1341(10) 0.0601 Uani ? ? 1.0000 C
C3 0.2711(5) 0.3541(5) 0.1505(9) 0.0604 Uani ? ? 1.0000 C
C4 0.3183(4) 0.3439(4) 0.1339(8) 0.0503 Uani ? ? 1.0000 C
C5 0.4079(4) 0.2824(4) -0.1377(10) 0.0490 Uani ? ? 1.0000 C
C6 0.3987(5) 0.2685(4) -0.2465(12) 0.0639 Uani ? ? 1.0000 C
C7 0.3604(4) 0.2386(4) -0.2746(9) 0.0537 Uani ? ? 1.0000 C
C8 0.3326(3) 0.2200(3) -0.1838(9) 0.0446 Uani ? ? 1.0000 C
C9 0.3185(3) 0.2130(3) 0.0377(7) 0.0283 Uani ? ? 1.0000 C
C10 0.3810(4) 0.2818(4) 0.0647(10) 0.0472 Uani ? ? 1.0000 C
C11 0.3926(3) 0.2388(3) 0.1398(8) 0.0361 Uani ? ? 1.0000 C
C12 0.3592(3) 0.2015(3) 0.1261(8) 0.0338 Uani ? ? 1.0000 C
C13 0.3635(4) 0.1609(3) 0.1910(9) 0.0405 Uani ? ? 1.0000 C
C14 0.4012(5) 0.1564(4) 0.2667(10) 0.0566 Uani ? ? 1.0000 C
C15 0.4345(4) 0.1931(5) 0.2779(9) 0.0586 Uani ? ? 1.0000 C
C16 0.4301(4) 0.2347(5) 0.2135(9) 0.0520 Uani ? ? 1.0000 C
C17 0.2946(4) 0.2609(3) 0.0810(7) 0.0361 Uani ? ? 1.0000 C
C18 0.3304(3) 0.2976(3) 0.0974(7) 0.0360 Uani ? ? 1.0000 C
C19 0.3783(3) 0.2640(3) -0.0552(8) 0.0353 Uani ? ? 1.0000 C
C20 0.3427(3) 0.2298(3) -0.0733(8) 0.0327 Uani ? ? 1.0000 C
C21 0.3563(5) 0.3822(4) 0.1536(10) 0.0787 Uani ? ? 1.0000 C
C22 0.2021(3) 0.2387(4) 0.0881(9) 0.0502 Uani ? ? 1.0000 C
C23 0.2839(4) 0.1696(4) 0.0275(8) 0.0427 Uani ? ? 1.0000 C
C24 0.3038(3) 0.1217(3) -0.0180(8) 0.0365 Uani ? ? 1.0000 C
C25 0.2710(4) 0.0841(4) -0.0275(9) 0.0545 Uani ? ? 1.0000 C
C26 0.2872(5) 0.0406(4) -0.0729(12) 0.0664 Uani ? ? 1.0000 C
C27 0.3341(6) 0.0335(4) -0.1059(10) 0.0672 Uani ? ? 1.0000 C
C28 0.3662(4) 0.0710(4) -0.0942(9) 0.0533 Uani ? ? 1.0000 C
C29 0.3507(3) 0.1149(4) -0.0499(8) 0.0360 Uani ? ? 1.0000 C
C30 0.2180(4) 0.0891(4) 0.0044(11) 0.0813 Uani ? ? 1.0000 C
H2 0.207(3) 0.326(3) 0.156(8) 0.0760 Uiso ? ? 1.0000 H
H3 0.262(3) 0.391(3) 0.193(8) 0.0760 Uiso ? ? 1.0000 H
H5 0.433(3) 0.308(3) -0.127(8) 0.0760 Uiso ? ? 1.0000 H
H6 0.416(4) 0.275(4) -0.299(9) 0.0760 Uiso ? ? 1.0000 H
H7 0.350(3) 0.225(3) -0.371(8) 0.0760 Uiso ? ? 1.0000 H
H10 0.405(3) 0.303(3) 0.078(8) 0.0760 Uiso ? ? 1.0000 H
H13 0.341(3) 0.133(3) 0.188(8) 0.0760 Uiso ? ? 1.0000 H
H14 0.401(4) 0.128(3) 0.297(8) 0.0760 Uiso ? ? 1.0000 H
H15 0.461(3) 0.190(3) 0.321(8) 0.0760 Uiso ? ? 1.0000 H
H16 0.453(3) 0.259(3) 0.214(8) 0.0760 Uiso ? ? 1.0000 H
H26 0.268(4) 0.018(4) -0.081(9) 0.0760 Uiso ? ? 1.0000 H
H27 0.343(3) 0.003(3) -0.137(8) 0.0760 Uiso ? ? 1.0000 H
H28 0.399(3) 0.070(3) -0.122(8) 0.0760 Uiso ? ? 1.0000 H
H29 0.374(3) 0.143(3) -0.055(7) 0.0760 Uiso ? ? 1.0000 H
H211 0.3884 0.3685 0.1379 0.0988 Uiso yes C21 1.0000 H
H212 0.3495 0.4100 0.1026 0.0988 Uiso yes C21 1.0000 H
H213 0.3541 0.3930 0.2344 0.0988 Uiso yes C21 1.0000 H
H221 0.1726 0.2572 0.1062 0.0683 Uiso yes C22 1.0000 H
H222 0.2004 0.2270 0.0072 0.0683 Uiso yes C22 1.0000 H
H223 0.2060 0.2109 0.1395 0.0683 Uiso yes C22 1.0000 H
H231 0.274(4) 0.162(4) 0.093(8) 0.0760 Uiso ? ? 1.0000 H
H232 0.252(3) 0.181(3) -0.036(7) 0.0760 Uiso ? ? 1.0000 H
H301 0.2189 0.0977 0.0968 0.1248 Uiso yes C30 1.0000 H
H302 0.2030 0.1169 -0.0284 0.1248 Uiso yes C30 1.0000 H
H303 0.2006 0.0594 0.0010 0.1248 Uiso yes C30 1.0000 H

loop_
_atom_type_symbol
_atom_type_scat_source
C International_Tables_Vol_IV
H International_Tables_Vol_IV
Br International_Tables_Vol_IV

loop_
_geom_angle_atom_site_label_1
_geom_angle_atom_site_label_2
_geom_angle_atom_site_label_3
_geom_angle
_geom_angle_publ_flag
C2 C1 C17 115.5(9) ?
C2 C1 C22 115.9(9) ?
C17 C1 C22 128.7(9) ?
C1 C2 C3 123.7(11) ?
C1 C2 H2 115.(6) ?
C3 C2 H2 120.(6) ?
C2 C3 C4 121.4(12) ?
C2 C3 H3 121.(4) ?
C4 C3 H3 117.(4) ?
C3 C4 C18 118.1(10) ?
C3 C4 C21 120.3(10) ?
C18 C4 C21 121.6(10) ?
C6 C5 C19 116.8(10) ?
C6 C5 H5 117.(5) ?
C19 C5 H5 126.(5) ?
C5 C6 C7 122.5(12) ?
C5 C6 H6 123.(8) ?
C7 C6 H6 114.(7) ?
C6 C7 C8 116.9(10) ?
C6 C7 H7 125.(4) ?
C8 C7 H7 118.(4) ?
Br1 C8 C7 111.0(8) ?
Br1 C8 C20 126.0(8) ?
C7 C8 C20 122.7(9) ?
C12 C9 C17 104.9(7) yes
C12 C9 C20 108.3(7) yes
C12 C9 C23 109.9(7) yes
C17 C9 C20 101.8(7) yes
C17 C9 C23 115.0(7) yes
C20 C9 C23 116.1(7) yes
C11 C10 C18 105.8(8) yes
C11 C10 C19 107.6(8) yes
C11 C10 H10 105.(6) ?
C18 C10 C19 106.7(8) yes
C18 C10 H10 116.(6) ?
C19 C10 H10 115.(6) ?
C10 C11 C12 112.0(8) yes
C10 C11 C16 126.8(9) ?
C12 C11 C16 121.2(9) ?
C9 C12 C11 113.8(8) yes
C9 C12 C13 127.0(8) ?
C11 C12 C13 119.1(9) ?
C12 C13 C14 120.3(9) ?
C12 C13 H13 125.(5) ?
C14 C13 H13 115.(6) ?
C13 C14 C15 120.1(11) ?
C13 C14 H14 111.(7) ?
C15 C14 H14 129.(7) ?
C14 C15 C16 120.1(10) ?
C14 C15 H15 122.(6) ?
C16 C15 H15 117.(6) ?
C11 C16 C15 119.2(10) ?
C11 C16 H16 117.(6) ?
C15 C16 H16 123.(6) ?
C1 C17 C9 129.8(8) ?
C1 C17 C18 119.5(9) ?
C9 C17 C18 110.6(8) yes
C4 C18 C10 124.4(9) ?
C4 C18 C17 121.9(9) ?
C10 C18 C17 113.7(8) yes
C5 C19 C10 121.1(9) ?
C5 C19 C20 124.9(9) ?
C10 C19 C20 114.0(8) yes
C8 C20 C9 131.6(8) ?
C8 C20 C19 115.5(9) ?
C9 C20 C19 112.7(8) yes
C4 C21 H211 109.3 ?
C4 C21 H212 108.4 ?
C4 C21 H213 108.2 ?
H211 C21 H212 110.9 ?
H211 C21 H213 110.6 ?
H212 C21 H213 109.4 ?
C1 C22 H221 109.3 ?
C1 C22 H222 108.1 ?
C1 C22 H223 109.3 ?
H221 C22 H222 109.4 ?
H221 C22 H223 111.2 ?
H222 C22 H223 109.6 ?
C9 C23 C24 118.5(9) ?
C9 C23 H231 109.(7) ?
C9 C23 H232 107.(4) ?
C24 C23 H231 103.(7) ?
C24 C23 H232 106.(4) ?
H231 C23 H232 113.(8) ?
C23 C24 C25 116.2(9) ?
C23 C24 C29 123.9(8) ?
C25 C24 C29 119.9(9) ?
C24 C25 C26 118.0(10) ?
C24 C25 C30 122.9(9) ?
C26 C25 C30 119.0(10) ?
C25 C26 C27 122.7(12) ?
C25 C26 H26 120.(7) ?
C27 C26 H26 118.(7) ?
C26 C27 C28 118.3(11) ?
C26 C27 H27 119.(6) ?
C28 C27 H27 123.(6) ?
C27 C28 C29 119.9(11) ?
C27 C28 H28 124.(6) ?
C29 C28 H28 116.(6) ?
C24 C29 C28 121.3(9) ?
C24 C29 H29 121.(5) ?
C28 C29 H29 117.(5) ?
C25 C30 H301 104.0 ?
C25 C30 H302 113.2 ?
C25 C30 H303 113.5 ?
H301 C30 H302 103.5 ?
H301 C30 H303 103.5 ?
H302 C30 H303 117.1 ?

loop_
_geom_bond_atom_site_label_1
_geom_bond_atom_site_label_2
_geom_bond_site_symmetry_1
_geom_bond_site_symmetry_2
_geom_bond_distance
_geom_bond_publ_flag
Br1 C8 ? ? 1.920(10) ?
C1 C2 ? ? 1.44(2) ?
C1 C17 ? ? 1.390(10) ?
C1 C22 ? ? 1.540(10) ?
C2 C3 ? ? 1.35(2) ?
C2 H2 ? ? 0.87(10) ?
C3 C4 ? ? 1.35(2) ?
C3 H3 ? ? 1.16(9) ?
C4 C18 ? ? 1.400(10) ?
C4 C21 ? ? 1.52(2) ?
C5 C6 ? ? 1.37(2) ?
C5 C19 ? ? 1.37(2) ?
C5 H5 ? ? 1.00(10) ?
C6 C7 ? ? 1.39(2) ?
C6 H6 ? ? 0.80(10) ?
C7 C8 ? ? 1.42(2) ?
C7 H7 ? ? 1.23(9) ?
C8 C20 ? ? 1.360(10) ?
C9 C12 ? ? 1.570(10) yes
C9 C17 ? ? 1.570(10) yes
C9 C20 ? ? 1.550(10) yes
C9 C23 ? ? 1.550(10) yes
C10 C11 ? ? 1.52(2) yes
C10 C18 ? ? 1.520(10) yes
C10 C19 ? ? 1.50(2) yes
C10 H10 ? ? 0.90(10) ?
C11 C12 ? ? 1.400(10) yes
C11 C16 ? ? 1.360(10) ?
C12 C13 ? ? 1.370(10) ?
C13 C14 ? ? 1.38(2) ?
C13 H13 ? ? 0.99(9) ?
C14 C15 ? ? 1.38(2) ?
C14 H14 ? ? 0.86(10) ?
C15 C16 ? ? 1.39(2) ?
C15 H15 ? ? 0.91(10) ?
C16 H16 ? ? 0.93(10) ?
C17 C18 ? ? 1.440(10) yes
C19 C20 ? ? 1.390(10) yes
C21 H211 ? ? 0.98 ?
C21 H212 ? ? 1.00 ?
C21 H213 ? ? 1.00 ?
C22 H221 ? ? 0.99 ?
C22 H222 ? ? 1.01 ?
C22 H223 ? ? 0.99 ?
C23 C24 ? ? 1.540(10) ?
C23 H231 ? ? 0.85 ?
C23 H232 ? ? 1.20 ?
C24 C25 ? ? 1.390(10) ?
C24 C29 ? ? 1.370(10) ?
C25 C26 ? ? 1.39(2) ?
C25 C30 ? ? 1.52(2) ?
C26 C27 ? ? 1.37(2) ?
C26 H26 ? ? 0.84(9) ?
C27 C28 ? ? 1.38(2) ?
C27 H27 ? ? 0.95(9) ?
C28 C29 ? ? 1.39(2) ?
C28 H28 ? ? 0.97(9) ?
C29 H29 ? ? 1.00(9) ?
C30 H301 ? ? 1.12 ?
C30 H302 ? ? 0.96 ?
C30 H303 ? ? 0.96 ?

loop_
_geom_torsion_atom_site_label_1
_geom_torsion_atom_site_label_2
_geom_torsion_atom_site_label_3
_geom_torsion_atom_site_label_4
_geom_torsion
C17 C1 C2 C3 -0.7(17)
C22 C1 C2 C3 178.4(11)
C2 C1 C17 C9 -177.0(9)
C2 C1 C17 C18 -0.4(14)
C22 C1 C17 C9 4.1(17)
C22 C1 C17 C18 -179.3(9)
C1 C2 C3 C4 0.4(19)
C2 C3 C4 C18 1.0(18)
C2 C3 C4 C21 -179.6(11)
C3 C4 C18 C10 174.2(10)
C3 C4 C18 C17 -2.0(15)
C21 C4 C18 C10 -5.2(16)
C21 C4 C18 C17 178.6(9)
C19 C5 C6 C7 2.3(18)
C6 C5 C19 C10 -172.0(10)
C6 C5 C19 C20 5.3(16)
C5 C6 C7 C8 -4.3(18)
C6 C7 C8 Br1 173.9(9)
C6 C7 C8 C20 -1.0(16)
Br1 C8 C20 C9 7.4(15)
Br1 C8 C20 C19 -166.4(7)
C7 C8 C20 C9 -178.5(9)
C7 C8 C20 C19 7.7(14)
C17 C9 C12 C11 -56.5(10)
C17 C9 C12 C13 120.9(10)
C20 C9 C12 C11 51.6(10)
C20 C9 C12 C13 -131.0(10)
C23 C9 C12 C11 179.3(8)
C23 C9 C12 C13 -3.2(13)
C12 C9 C17 C1 -129.4(10)
C12 C9 C17 C18 53.8(9)
C20 C9 C17 C1 117.8(11)
C20 C9 C17 C18 -59.0(9)
C23 C9 C17 C1 -8.5(14)
C23 C9 C17 C18 174.7(8)
C12 C9 C20 C8 139.0(10)
C12 C9 C20 C19 -47.0(10)
C17 C9 C20 C8 -110.7(11)
C17 C9 C20 C19 63.2(9)
C23 C9 C20 C8 14.9(14)
C23 C9 C20 C19 -171.2(8)
C12 C9 C23 C24 -63.9(10)
C17 C9 C23 C24 178.0(8)
C20 C9 C23 C24 59.4(11)
C18 C10 C11 C12 58.1(10)
C18 C10 C11 C16 -121.7(11)
C19 C10 C11 C12 -55.7(11)
C19 C10 C11 C16 124.5(11)
C11 C10 C18 C4 123.6(10)
C11 C10 C18 C17 -59.9(11)
C19 C10 C18 C4 -122.1(10)
C19 C10 C18 C17 54.4(11)
C11 C10 C19 C5 -121.3(10)
C11 C10 C19 C20 61.2(11)
C18 C10 C19 C5 125.6(10)
C18 C10 C19 C20 -52.0(11)
C10 C11 C12 C9 0.1(11)
C10 C11 C12 C13 -177.5(9)
C16 C11 C12 C9 179.9(9)
C16 C11 C12 C13 2.2(15)
C10 C11 C16 C15 178.3(10)
C12 C11 C16 C15 -1.4(16)
C9 C12 C13 C14 -179.1(9)
C11 C12 C13 C14 -1.8(15)
C12 C13 C14 C15 0.6(17)
C13 C14 C15 C16 0.3(18)
C14 C15 C16 C11 0.1(17)
C1 C17 C18 C4 1.8(14)
C1 C17 C18 C10 -174.9(9)
C9 C17 C18 C4 179.0(9)
C9 C17 C18 C10 2.3(11)
C5 C19 C20 C8 -10.1(15)
C5 C19 C20 C9 174.9(9)
C10 C19 C20 C8 167.3(9)
C10 C19 C20 C9 -7.7(12)
C9 C23 C24 C25 -178.8(9)
C9 C23 C24 C29 0.3(14)
C23 C24 C25 C26 177.4(10)
C23 C24 C25 C30 0.2(14)
C29 C24 C25 C26 -1.7(15)
C29 C24 C25 C30 -179.0(10)
C23 C24 C29 C28 -177.8(9)
C25 C24 C29 C28 1.3(15)
C24 C25 C26 C27 1.3(18)
C30 C25 C26 C27 178.7(12)
C25 C26 C27 C28 0.(2)
C26 C27 C28 C29 0.0(18)
C27 C28 C29 C24 -0.4(16)
